data_7132966
loop_
_publ_author_name
'Pramanik, Shyamal'
'Samanta, Apurba'
'Maity, Soumitra'

_publ_section_title
;
 A two carbon homologation of Friedel-Crafts alkylation enabled by
 photochemical alkene stitching: modular assembly of cyclolignans.
;
_journal_issue 40
_journal_name_full 'Chemical communications (Cambridge, England)'
_journal_page_first 5282
_journal_page_last 5285
_journal_paper_doi 10.1039/d4cc00957f
_journal_volume 60
_journal_year 2024
_chemical_formula_sum 'C22 H26 O6'
_chemical_formula_weight 386.43
_space_group_crystal_system monoclinic
_space_group_IT_number 14
_space_group_name_Hall '-P 2ybc'
_space_group_name_H-M_alt 'P 1 21/c 1'
_atom_sites_solution_hydrogens geom
_audit_creation_method SHELXL-2014/7
_audit_update_record
;
2023-10-04 deposited with the CCDC.	2024-04-17 downloaded from the CCDC.
;
_cell_angle_alpha 90
_cell_angle_beta 102.597(10)
_cell_angle_gamma 90
_cell_formula_units_Z 4
_cell_length_a 13.0879(16)
_cell_length_b 11.0775(10)
_cell_length_c 14.0938(12)
_cell_measurement_reflns_used 3136
_cell_measurement_temperature 293(2)
_cell_measurement_theta_max 26.7810
_cell_measurement_theta_min 2.4680
_cell_volume 1994.1(4)
_computing_structure_refinement 'SHELXL-2014/7 (Sheldrick, 2014)'
_diffrn_ambient_temperature 293(2)
_diffrn_measured_fraction_theta_full 0.999
_diffrn_measured_fraction_theta_max 0.839
_diffrn_measurement_device_type 'SuperNova, Single source at offset/far, EosS2'
_diffrn_radiation_type MoK\a
_diffrn_radiation_wavelength 0.71073
_diffrn_reflns_av_R_equivalents 0.0205
_diffrn_reflns_av_unetI/netI 0.0412
_diffrn_reflns_Laue_measured_fraction_full 0.999
_diffrn_reflns_Laue_measured_fraction_max 0.839
_diffrn_reflns_limit_h_max 16
_diffrn_reflns_limit_h_min -16
_diffrn_reflns_limit_k_max 14
_diffrn_reflns_limit_k_min -9
_diffrn_reflns_limit_l_max 18
_diffrn_reflns_limit_l_min -12
_diffrn_reflns_number 8763
_diffrn_reflns_point_group_measured_fraction_full 0.999
_diffrn_reflns_point_group_measured_fraction_max 0.839
_diffrn_reflns_theta_full 25.242
_diffrn_reflns_theta_max 29.202
_diffrn_reflns_theta_min 2.361
_exptl_absorpt_coefficient_mu 0.093
_exptl_crystal_colour colourless
_exptl_crystal_density_diffrn 1.287
_exptl_crystal_description cubic
_exptl_crystal_F_000 824
_refine_diff_density_max 0.246
_refine_diff_density_min -0.164
_refine_diff_density_rms 0.033
_refine_ls_extinction_coef 0.0044(11)
_refine_ls_extinction_expression Fc^*^=kFc[1+0.001xFc^2^\l^3^/sin(2\q)]^-1/4^
_refine_ls_extinction_method 'SHELXL-2014/7 (Sheldrick 2014'
_refine_ls_goodness_of_fit_ref 1.049
_refine_ls_hydrogen_treatment constr
_refine_ls_matrix_type full
_refine_ls_number_parameters 260
_refine_ls_number_reflns 4529
_refine_ls_number_restraints 0
_refine_ls_restrained_S_all 1.049
_refine_ls_R_factor_all 0.0799
_refine_ls_R_factor_gt 0.0482
_refine_ls_shift/su_max 0.001
_refine_ls_shift/su_mean 0.000
_refine_ls_structure_factor_coef Fsqd
_refine_ls_weighting_details 'w=1/[\s^2^(Fo^2^)+(0.0501P)^2^+0.1728P] where P=(Fo^2^+2Fc^2^)/3'
_refine_ls_weighting_scheme calc
_refine_ls_wR_factor_gt 0.1140
_refine_ls_wR_factor_ref 0.1268
_reflns_Friedel_coverage 0.000
_reflns_number_gt 2950
_reflns_number_total 4529
_reflns_threshold_expression 'I > 2\s(I)'
_cod_data_source_file d4cc00957f2.cif
_cod_data_source_block sp_2078_b
_cod_depositor_comments 'Adding full bibliography for 7132965--7132966.cif.'
_cod_original_cell_volume 1994.2(4)
_cod_original_sg_symbol_H-M 'P 21/c'
_cod_database_code 7132966
_shelx_shelxl_version_number 2014/7
_shelx_space_group_comment
;
The symmetry employed for this shelxl refinement is uniquely defined
by the following loop, which should always be used as a source of
symmetry information in preference to the above space-group names.
They are only intended as comments.
;

loop_
_space_group_symop_operation_xyz
'x, y, z'
'-x, y+1/2, -z+1/2'
'-x, -y, -z'
'x, -y-1/2, z-1/2'

loop_
_atom_site_label
_atom_site_type_symbol
_atom_site_fract_x
_atom_site_fract_y
_atom_site_fract_z
_atom_site_U_iso_or_equiv
_atom_site_adp_type
_atom_site_occupancy
_atom_site_site_symmetry_order
_atom_site_calc_flag
_atom_site_refinement_flags_posn
_atom_site_refinement_flags_adp
_atom_site_refinement_flags_occupancy
_atom_site_disorder_assembly
_atom_site_disorder_group
O17 O 0.52341(9) 0.23275(11) 0.06271(9) 0.0567(4) Uani 1 1 d . . . . .
O23 O 0.35426(9) -0.01873(12) 0.15244(9) 0.0562(4) Uani 1 1 d . . . . .
O27 O 0.01937(10) -0.09814(12) -0.15624(9) 0.0600(4) Uani 1 1 d . . . . .
C11 C 0.34267(12) 0.21955(14) -0.00175(10) 0.0368(4) Uani 1 1 d . . . . .
O19 O 0.29364(11) 0.57572(10) 0.07536(9) 0.0602(4) Uani 1 1 d . . . . .
C5 C 0.18428(13) -0.01242(14) -0.09352(11) 0.0413(4) Uani 1 1 d . . . . .
C16 C 0.24459(13) 0.27350(15) -0.02034(12) 0.0430(4) Uani 1 1 d . . . . .
H16 H 0.1868 0.2285 -0.0511 0.052 Uiso 1 1 calc R U . . .
C10 C 0.26909(12) 0.00959(14) -0.01525(12) 0.0389(4) Uani 1 1 d . . . . .
C1 C 0.35882(12) 0.08893(14) -0.03011(12) 0.0406(4) Uani 1 1 d . . . . .
H1 H 0.4228 0.0593 0.0133 0.049 Uiso 1 1 calc R U . . .
O25 O 0.19228(11) -0.14991(12) 0.18288(9) 0.0671(4) Uani 1 1 d . . . . .
O21 O 0.12780(10) 0.43539(12) -0.00926(10) 0.0670(4) Uani 1 1 d . . . . .
C8 C 0.18482(14) -0.10748(16) 0.09037(13) 0.0485(4) Uani 1 1 d . . . . .
C6 C 0.10007(13) -0.08125(15) -0.07718(12) 0.0444(4) Uani 1 1 d . . . . .
C13 C 0.41401(13) 0.40840(15) 0.07119(12) 0.0454(4) Uani 1 1 d . . . . .
H13 H 0.4716 0.4536 0.1021 0.054 Uiso 1 1 calc R U . . .
C15 C 0.22964(13) 0.39150(16) 0.00519(12) 0.0455(4) Uani 1 1 d . . . . .
C12 C 0.42725(13) 0.28892(14) 0.04487(11) 0.0407(4) Uani 1 1 d . . . . .
C7 C 0.10009(14) -0.12895(16) 0.01403(13) 0.0501(5) Uani 1 1 d . . . . .
H7 H 0.0438 -0.1749 0.0238 0.060 Uiso 1 1 calc R U . . .
C14 C 0.31484(14) 0.45988(15) 0.05128(11) 0.0438(4) Uani 1 1 d . . . . .
C2 C 0.37488(15) 0.08052(17) -0.13491(13) 0.0543(5) Uani 1 1 d . . . . .
H2A H 0.4182 0.1474 -0.1469 0.065 Uiso 1 1 calc R U . . .
H2B H 0.4116 0.0062 -0.1423 0.065 Uiso 1 1 calc R U . . .
C9 C 0.26854(13) -0.03713(15) 0.07591(12) 0.0433(4) Uani 1 1 d . . . . .
C4 C 0.18610(15) 0.03855(16) -0.18911(12) 0.0510(5) Uani 1 1 d . . . . .
H4 H 0.1248 0.0396 -0.2372 0.061 Uiso 1 1 calc R U . . .
C3 C 0.27330(16) 0.08323(17) -0.20847(13) 0.0559(5) Uani 1 1 d . . . . .
H3 H 0.2713 0.1171 -0.2692 0.067 Uiso 1 1 calc R U . . .
C18 C 0.61116(15) 0.29262(18) 0.12067(15) 0.0644(6) Uani 1 1 d . . . . .
H18A H 0.6266 0.3638 0.0875 0.097 Uiso 1 1 calc R U . . .
H18B H 0.6706 0.2396 0.1319 0.097 Uiso 1 1 calc R U . . .
H18C H 0.5956 0.3150 0.1818 0.097 Uiso 1 1 calc R U . . .
C24 C 0.33831(17) 0.0715(2) 0.21993(14) 0.0698(6) Uani 1 1 d . . . . .
H24A H 0.3203 0.1465 0.1863 0.105 Uiso 1 1 calc R U . . .
H24B H 0.4014 0.0817 0.2689 0.105 Uiso 1 1 calc R U . . .
H24C H 0.2825 0.0471 0.2500 0.105 Uiso 1 1 calc R U . . .
C28 C -0.06513(15) -0.17380(19) -0.14514(16) 0.0727(6) Uani 1 1 d . . . . .
H28A H -0.1137 -0.1818 -0.2065 0.109 Uiso 1 1 calc R U . . .
H28B H -0.1000 -0.1387 -0.0986 0.109 Uiso 1 1 calc R U . . .
H28C H -0.0386 -0.2520 -0.1228 0.109 Uiso 1 1 calc R U . . .
C20 C 0.37752(17) 0.64382(17) 0.13257(14) 0.0662(6) Uani 1 1 d . . . . .
H20A H 0.4324 0.6527 0.0976 0.099 Uiso 1 1 calc R U . . .
H20B H 0.4042 0.6024 0.1927 0.099 Uiso 1 1 calc R U . . .
H20C H 0.3524 0.7221 0.1458 0.099 Uiso 1 1 calc R U . . .
C22 C 0.0988(2) 0.5176(2) -0.08526(17) 0.0944(8) Uani 1 1 d . . . . .
H22A H 0.1089 0.4818 -0.1446 0.142 Uiso 1 1 calc R U . . .
H22B H 0.1411 0.5889 -0.0714 0.142 Uiso 1 1 calc R U . . .
H22C H 0.0264 0.5386 -0.0921 0.142 Uiso 1 1 calc R U . . .
C26 C 0.1134(2) -0.2307(2) 0.19922(18) 0.0965(8) Uani 1 1 d . . . . .
H26A H 0.1102 -0.2994 0.1571 0.145 Uiso 1 1 calc R U . . .
H26B H 0.0469 -0.1903 0.1858 0.145 Uiso 1 1 calc R U . . .
H26C H 0.1298 -0.2570 0.2657 0.145 Uiso 1 1 calc R U . . .

loop_
_atom_site_aniso_label
_atom_site_aniso_U_11
_atom_site_aniso_U_22
_atom_site_aniso_U_33
_atom_site_aniso_U_23
_atom_site_aniso_U_13
_atom_site_aniso_U_12
O17 0.0332(7) 0.0472(7) 0.0845(9) -0.0113(7) 0.0012(6) -0.0002(6)
O23 0.0415(8) 0.0619(8) 0.0592(7) 0.0090(7) -0.0018(6) 0.0080(6)
O27 0.0426(7) 0.0670(9) 0.0669(8) -0.0158(7) 0.0044(6) -0.0120(7)
C11 0.0358(9) 0.0347(9) 0.0409(8) 0.0024(7) 0.0104(7) 0.0000(7)
O19 0.0673(9) 0.0401(7) 0.0712(8) -0.0087(6) 0.0107(7) 0.0098(6)
C5 0.0386(10) 0.0357(9) 0.0488(9) -0.0050(8) 0.0081(7) 0.0008(7)
C16 0.0359(9) 0.0419(9) 0.0507(9) -0.0005(8) 0.0083(7) -0.0015(7)
C10 0.0350(9) 0.0291(8) 0.0526(10) -0.0029(8) 0.0095(7) 0.0036(7)
C1 0.0323(9) 0.0355(9) 0.0532(10) -0.0015(8) 0.0079(7) 0.0015(7)
O25 0.0652(9) 0.0690(9) 0.0686(9) 0.0277(7) 0.0178(7) -0.0015(7)
O21 0.0476(8) 0.0641(9) 0.0896(10) 0.0043(8) 0.0154(7) 0.0215(7)
C8 0.0466(11) 0.0399(10) 0.0605(11) 0.0110(9) 0.0147(8) 0.0056(8)
C6 0.0367(9) 0.0374(9) 0.0580(11) -0.0098(8) 0.0079(8) 0.0006(7)
C13 0.0427(10) 0.0388(9) 0.0538(10) -0.0036(8) 0.0084(8) -0.0057(8)
C15 0.0409(10) 0.0439(10) 0.0524(10) 0.0043(8) 0.0117(7) 0.0094(8)
C12 0.0368(9) 0.0387(9) 0.0474(9) 0.0023(8) 0.0111(7) 0.0028(7)
C7 0.0398(10) 0.0385(9) 0.0740(13) 0.0005(9) 0.0168(9) -0.0046(8)
C14 0.0536(11) 0.0347(9) 0.0448(9) 0.0003(8) 0.0145(8) 0.0050(8)
C2 0.0508(12) 0.0508(11) 0.0676(12) -0.0096(9) 0.0265(9) -0.0040(9)
C9 0.0366(9) 0.0382(9) 0.0521(10) 0.0044(8) 0.0031(7) 0.0049(7)
C4 0.0540(12) 0.0504(11) 0.0469(10) -0.0057(9) 0.0074(8) 0.0000(9)
C3 0.0680(14) 0.0553(12) 0.0486(10) -0.0025(9) 0.0222(9) -0.0004(10)
C18 0.0409(11) 0.0604(12) 0.0824(13) -0.0012(11) -0.0070(9) -0.0050(9)
C24 0.0666(15) 0.0750(15) 0.0581(12) -0.0021(11) -0.0074(10) 0.0032(12)
C28 0.0424(12) 0.0629(13) 0.1065(17) -0.0165(12) 0.0027(11) -0.0103(10)
C20 0.0862(16) 0.0418(11) 0.0664(12) -0.0140(10) 0.0080(11) 0.0042(11)
C22 0.0788(18) 0.1005(19) 0.0954(17) 0.0181(16) 0.0005(13) 0.0383(15)
C26 0.094(2) 0.0998(19) 0.1027(18) 0.0415(16) 0.0359(15) -0.0193(16)

loop_
_atom_type_symbol
_atom_type_description
_atom_type_scat_dispersion_real
_atom_type_scat_dispersion_imag
_atom_type_scat_source
C C 0.0033 0.0016 'International Tables Vol C Tables 4.2.6.8 and 6.1.1.4'
H H 0.0000 0.0000 'International Tables Vol C Tables 4.2.6.8 and 6.1.1.4'
O O 0.0106 0.0060 'International Tables Vol C Tables 4.2.6.8 and 6.1.1.4'

loop_
_geom_angle_atom_site_label_1
_geom_angle_atom_site_label_2
_geom_angle_atom_site_label_3
_geom_angle
_geom_angle_site_symmetry_1
_geom_angle_site_symmetry_3
_geom_angle_publ_flag
C12 O17 C18 119.10(14) . . ?
C9 O23 C24 114.15(14) . . ?
C6 O27 C28 118.06(15) . . ?
C16 C11 C12 117.37(15) . . ?
C16 C11 C1 122.23(14) . . ?
C12 C11 C1 120.40(14) . . ?
C14 O19 C20 117.52(15) . . ?
C6 C5 C10 118.74(15) . . ?
C6 C5 C4 122.16(15) . . ?
C10 C5 C4 119.10(16) . . ?
C15 C16 C11 122.41(16) . . ?
C15 C16 H16 118.8 . . ?
C11 C16 H16 118.8 . . ?
C9 C10 C5 119.99(16) . . ?
C9 C10 C1 120.30(14) . . ?
C5 C10 C1 119.66(15) . . ?
C10 C1 C11 110.92(13) . . ?
C10 C1 C2 111.65(13) . . ?
C11 C1 C2 111.34(13) . . ?
C10 C1 H1 107.6 . . ?
C11 C1 H1 107.6 . . ?
C2 C1 H1 107.6 . . ?
C8 O25 C26 117.81(16) . . ?
C15 O21 C22 115.63(16) . . ?
O25 C8 C7 123.97(17) . . ?
O25 C8 C9 115.82(15) . . ?
C7 C8 C9 120.19(16) . . ?
O27 C6 C7 123.00(16) . . ?
O27 C6 C5 115.81(15) . . ?
C7 C6 C5 121.19(15) . . ?
C14 C13 C12 120.03(16) . . ?
C14 C13 H13 120.0 . . ?
C12 C13 H13 120.0 . . ?
C16 C15 C14 119.60(16) . . ?
C16 C15 O21 118.57(16) . . ?
C14 C15 O21 121.63(16) . . ?
O17 C12 C11 116.02(14) . . ?
O17 C12 C13 122.79(15) . . ?
C11 C12 C13 121.20(15) . . ?
C8 C7 C6 119.42(17) . . ?
C8 C7 H7 120.3 . . ?
C6 C7 H7 120.3 . . ?
O19 C14 C15 116.21(16) . . ?
O19 C14 C13 124.39(16) . . ?
C15 C14 C13 119.39(15) . . ?
C3 C2 C1 112.14(15) . . ?
C3 C2 H2A 109.2 . . ?
C1 C2 H2A 109.2 . . ?
C3 C2 H2B 109.2 . . ?
C1 C2 H2B 109.2 . . ?
H2A C2 H2B 107.9 . . ?
C10 C9 O23 119.83(16) . . ?
C10 C9 C8 120.45(15) . . ?
O23 C9 C8 119.65(15) . . ?
C3 C4 C5 121.35(17) . . ?
C3 C4 H4 119.3 . . ?
C5 C4 H4 119.3 . . ?
C4 C3 C2 121.61(17) . . ?
C4 C3 H3 119.2 . . ?
C2 C3 H3 119.2 . . ?
O17 C18 H18A 109.5 . . ?
O17 C18 H18B 109.5 . . ?
H18A C18 H18B 109.5 . . ?
O17 C18 H18C 109.5 . . ?
H18A C18 H18C 109.5 . . ?
H18B C18 H18C 109.5 . . ?
O23 C24 H24A 109.5 . . ?
O23 C24 H24B 109.5 . . ?
H24A C24 H24B 109.5 . . ?
O23 C24 H24C 109.5 . . ?
H24A C24 H24C 109.5 . . ?
H24B C24 H24C 109.5 . . ?
O27 C28 H28A 109.5 . . ?
O27 C28 H28B 109.5 . . ?
H28A C28 H28B 109.5 . . ?
O27 C28 H28C 109.5 . . ?
H28A C28 H28C 109.5 . . ?
H28B C28 H28C 109.5 . . ?
O19 C20 H20A 109.5 . . ?
O19 C20 H20B 109.5 . . ?
H20A C20 H20B 109.5 . . ?
O19 C20 H20C 109.5 . . ?
H20A C20 H20C 109.5 . . ?
H20B C20 H20C 109.5 . . ?
O21 C22 H22A 109.5 . . ?
O21 C22 H22B 109.5 . . ?
H22A C22 H22B 109.5 . . ?
O21 C22 H22C 109.5 . . ?
H22A C22 H22C 109.5 . . ?
H22B C22 H22C 109.5 . . ?
O25 C26 H26A 109.5 . . ?
O25 C26 H26B 109.5 . . ?
H26A C26 H26B 109.5 . . ?
O25 C26 H26C 109.5 . . ?
H26A C26 H26C 109.5 . . ?
H26B C26 H26C 109.5 . . ?

loop_
_geom_bond_atom_site_label_1
_geom_bond_atom_site_label_2
_geom_bond_distance
_geom_bond_site_symmetry_2
_geom_bond_publ_flag
O17 C12 1.3771(19) . ?
O17 C18 1.420(2) . ?
O23 C9 1.3914(19) . ?
O23 C24 1.426(2) . ?
O27 C6 1.3707(19) . ?
O27 C28 1.423(2) . ?
C11 C16 1.388(2) . ?
C11 C12 1.389(2) . ?
C11 C1 1.528(2) . ?
O19 C14 1.3711(19) . ?
O19 C20 1.428(2) . ?
C5 C6 1.400(2) . ?
C5 C10 1.405(2) . ?
C5 C4 1.466(2) . ?
C16 C15 1.381(2) . ?
C16 H16 0.9300 . ?
C10 C9 1.387(2) . ?
C10 C1 1.518(2) . ?
C1 C2 1.539(2) . ?
C1 H1 0.9800 . ?
O25 C8 1.369(2) . ?
O25 C26 1.423(3) . ?
O21 C15 1.391(2) . ?
O21 C22 1.394(2) . ?
C8 C7 1.387(2) . ?
C8 C9 1.395(2) . ?
C6 C7 1.390(2) . ?
C13 C14 1.389(2) . ?
C13 C12 1.395(2) . ?
C13 H13 0.9300 . ?
C15 C14 1.387(2) . ?
C7 H7 0.9300 . ?
C2 C3 1.497(3) . ?
C2 H2A 0.9700 . ?
C2 H2B 0.9700 . ?
C4 C3 1.326(3) . ?
C4 H4 0.9300 . ?
C3 H3 0.9300 . ?
C18 H18A 0.9600 . ?
C18 H18B 0.9600 . ?
C18 H18C 0.9600 . ?
C24 H24A 0.9600 . ?
C24 H24B 0.9600 . ?
C24 H24C 0.9600 . ?
C28 H28A 0.9600 . ?
C28 H28B 0.9600 . ?
C28 H28C 0.9600 . ?
C20 H20A 0.9600 . ?
C20 H20B 0.9600 . ?
C20 H20C 0.9600 . ?
C22 H22A 0.9600 . ?
C22 H22B 0.9600 . ?
C22 H22C 0.9600 . ?
C26 H26A 0.9600 . ?
C26 H26B 0.9600 . ?
C26 H26C 0.9600 . ?

loop_
_geom_torsion_atom_site_label_1
_geom_torsion_atom_site_label_2
_geom_torsion_atom_site_label_3
_geom_torsion_atom_site_label_4
_geom_torsion
_geom_torsion_site_symmetry_1
_geom_torsion_site_symmetry_2
_geom_torsion_site_symmetry_3
_geom_torsion_site_symmetry_4
_geom_torsion_publ_flag
C12 C11 C16 C15 0.4(2) . . . . ?
C1 C11 C16 C15 179.98(15) . . . . ?
C6 C5 C10 C9 0.3(2) . . . . ?
C4 C5 C10 C9 179.56(15) . . . . ?
C6 C5 C10 C1 -177.08(14) . . . . ?
C4 C5 C10 C1 2.1(2) . . . . ?
C9 C10 C1 C11 -83.02(18) . . . . ?
C5 C10 C1 C11 94.40(17) . . . . ?
C9 C10 C1 C2 152.17(15) . . . . ?
C5 C10 C1 C2 -30.4(2) . . . . ?
C16 C11 C1 C10 -37.5(2) . . . . ?
C12 C11 C1 C10 142.03(15) . . . . ?
C16 C11 C1 C2 87.46(18) . . . . ?
C12 C11 C1 C2 -92.98(17) . . . . ?
C26 O25 C8 C7 6.6(3) . . . . ?
C26 O25 C8 C9 -174.56(18) . . . . ?
C28 O27 C6 C7 -3.7(2) . . . . ?
C28 O27 C6 C5 176.07(15) . . . . ?
C10 C5 C6 O27 179.24(14) . . . . ?
C4 C5 C6 O27 0.1(2) . . . . ?
C10 C5 C6 C7 -1.0(2) . . . . ?
C4 C5 C6 C7 179.85(16) . . . . ?
C11 C16 C15 C14 -0.1(3) . . . . ?
C11 C16 C15 O21 -175.03(15) . . . . ?
C22 O21 C15 C16 -107.8(2) . . . . ?
C22 O21 C15 C14 77.4(2) . . . . ?
C18 O17 C12 C11 -172.18(15) . . . . ?
C18 O17 C12 C13 8.0(2) . . . . ?
C16 C11 C12 O17 179.71(14) . . . . ?
C1 C11 C12 O17 0.1(2) . . . . ?
C16 C11 C12 C13 -0.5(2) . . . . ?
C1 C11 C12 C13 179.91(14) . . . . ?
C14 C13 C12 O17 -179.91(15) . . . . ?
C14 C13 C12 C11 0.3(2) . . . . ?
O25 C8 C7 C6 179.74(16) . . . . ?
C9 C8 C7 C6 0.9(3) . . . . ?
O27 C6 C7 C8 -179.89(16) . . . . ?
C5 C6 C7 C8 0.3(3) . . . . ?
C20 O19 C14 C15 173.02(16) . . . . ?
C20 O19 C14 C13 -6.1(2) . . . . ?
C16 C15 C14 O19 -179.26(15) . . . . ?
O21 C15 C14 O19 -4.5(2) . . . . ?
C16 C15 C14 C13 -0.1(2) . . . . ?
O21 C15 C14 C13 174.66(15) . . . . ?
C12 C13 C14 O19 179.08(15) . . . . ?
C12 C13 C14 C15 0.0(2) . . . . ?
C10 C1 C2 C3 43.1(2) . . . . ?
C11 C1 C2 C3 -81.50(18) . . . . ?
C5 C10 C9 O23 177.75(15) . . . . ?
C1 C10 C9 O23 -4.8(2) . . . . ?
C5 C10 C9 C8 0.9(2) . . . . ?
C1 C10 C9 C8 178.30(15) . . . . ?
C24 O23 C9 C10 103.43(19) . . . . ?
C24 O23 C9 C8 -79.7(2) . . . . ?
O25 C8 C9 C10 179.55(15) . . . . ?
C7 C8 C9 C10 -1.5(3) . . . . ?
O25 C8 C9 O23 2.7(2) . . . . ?
C7 C8 C9 O23 -178.41(16) . . . . ?
C6 C5 C4 C3 -166.91(17) . . . . ?
C10 C5 C4 C3 13.9(3) . . . . ?
C5 C4 C3 C2 1.9(3) . . . . ?
C1 C2 C3 C4 -31.0(3) . . . . ?
